data_4106543
loop_
_publ_author_name
'Owen T. Summerscales'
'James C. Fettinger'
'Philip P. Power'

_publ_section_title
;
 C-H Activation of Cycloalkenes by Dimetallynes (M = Ge, Sn) under Ambient
 Conditions
;
_journal_name_full 'Journal of the American Chemical Society'
_journal_page_first 11960
_journal_page_last 11963
_journal_paper_doi 10.1021/ja205816d
_journal_volume 133
_journal_year 2011
_chemical_formula_moiety 'C35 H42 Ge'
_chemical_formula_sum 'C35 H42 Ge'
_chemical_formula_weight 535.28
_chemical_name_systematic
; 
 ? 
;
_space_group_IT_number 15
_symmetry_cell_setting monoclinic
_symmetry_space_group_name_Hall '-I 2ya'
_symmetry_space_group_name_H-M 'I 1 2/a 1'
_atom_sites_solution_hydrogens geom
_atom_sites_solution_primary direct
_atom_sites_solution_secondary difmap
_audit_creation_method SHELXL-97
_cell_angle_alpha 90.00
_cell_angle_beta 92.544(2)
_cell_angle_gamma 90.00
_cell_formula_units_Z 8
_cell_length_a 18.0854(15)
_cell_length_b 10.1004(8)
_cell_length_c 33.039(3)
_cell_measurement_reflns_used 9760
_cell_measurement_temperature 90(2)
_cell_measurement_theta_max 69.99
_cell_measurement_theta_min 4.58
_cell_volume 6029.3(9)
_computing_cell_refinement 'SAINT (7.68A) (Bruker, 2009)'
_computing_data_collection 'Apex2 (2010-11.3) (Bruker, 2010)'
_computing_data_reduction 'SAINT (7.68A) (Bruker, 2009)'
_computing_molecular_graphics 'SHELXTL 5.1, XP (Sheldrick, 1994)'
_computing_publication_material SHELXL97
_computing_structure_refinement 'SHELXL-97 (Sheldrick, 2008)'
_computing_structure_solution 'SHELXS-97 (Sheldrick, 2008)'
_diffrn_ambient_temperature 90(2)
_diffrn_measured_fraction_theta_full 0.966
_diffrn_measured_fraction_theta_max 0.966
_diffrn_measurement_device_type 'Bruker APEX-II Duo CCD'
_diffrn_measurement_method '\f and \w scans'
_diffrn_radiation_monochromator graphite
_diffrn_radiation_source 'fine-focus sealed tube'
_diffrn_radiation_type CuK\a
_diffrn_radiation_wavelength 1.54178
_diffrn_reflns_av_R_equivalents 0.0243
_diffrn_reflns_av_sigmaI/netI 0.0247
_diffrn_reflns_limit_h_max 21
_diffrn_reflns_limit_h_min -21
_diffrn_reflns_limit_k_max 12
_diffrn_reflns_limit_k_min -12
_diffrn_reflns_limit_l_max 39
_diffrn_reflns_limit_l_min -37
_diffrn_reflns_number 13724
_diffrn_reflns_theta_full 70.18
_diffrn_reflns_theta_max 70.18
_diffrn_reflns_theta_min 2.68
_exptl_absorpt_coefficient_mu 1.508
_exptl_absorpt_correction_T_max 0.8258
_exptl_absorpt_correction_T_min 0.6336
_exptl_absorpt_correction_type multi-scan
_exptl_absorpt_process_details 'SADABS 2008/2 (Sheldrick, 2008)'
_exptl_crystal_colour Colourless
_exptl_crystal_density_diffrn 1.179
_exptl_crystal_description Block
_exptl_crystal_F_000 2272
_exptl_crystal_size_max 0.33
_exptl_crystal_size_mid 0.24
_exptl_crystal_size_min 0.13
_refine_diff_density_max 0.435
_refine_diff_density_min -0.359
_refine_diff_density_rms 0.046
_refine_ls_extinction_method none
_refine_ls_goodness_of_fit_ref 1.062
_refine_ls_hydrogen_treatment mixed
_refine_ls_matrix_type full
_refine_ls_number_parameters 493
_refine_ls_number_reflns 5553
_refine_ls_number_restraints 0
_refine_ls_restrained_S_all 1.062
_refine_ls_R_factor_all 0.0279
_refine_ls_R_factor_gt 0.0277
_refine_ls_shift/su_max 0.001
_refine_ls_shift/su_mean 0.000
_refine_ls_structure_factor_coef Fsqd
_refine_ls_weighting_details 'calc w=1/[\s^2^(Fo^2^)+(0.0415P)^2^+5.0035P] where P=(Fo^2^+2Fc^2^)/3'
_refine_ls_weighting_scheme calc
_refine_ls_wR_factor_gt 0.0757
_refine_ls_wR_factor_ref 0.0758
_reflns_number_gt 5502
_reflns_number_total 5553
_reflns_threshold_expression >2sigma(I)
_cod_data_source_file ja205816d_si_003.cif
_cod_data_source_block ots27fmi
_cod_original_cell_volume 6029.3(8)
_cod_original_sg_symbol_H-M 'I 2/a'
_cod_database_code 4106543

loop_
_symmetry_equiv_pos_as_xyz
'x, y, z'
'-x+1/2, y, -z'
'x+1/2, y+1/2, z+1/2'
'-x+1, y+1/2, -z+1/2'
'-x, -y, -z'
'x-1/2, -y, z'
'-x+1/2, -y+1/2, -z+1/2'
'x, -y+1/2, z+1/2'

loop_
_atom_site_label
_atom_site_type_symbol
_atom_site_fract_x
_atom_site_fract_y
_atom_site_fract_z
_atom_site_U_iso_or_equiv
_atom_site_adp_type
_atom_site_occupancy
_atom_site_symmetry_multiplicity
_atom_site_calc_flag
Ge1 Ge 0.043457(8) 0.359174(14) 0.144659(4) 0.02012(7) Uani 1 1 d
C1 C 0.00023(7) 0.18379(12) 0.12463(4) 0.0169(2) Uani 1 1 d
C2 C -0.07214(8) 0.14068(12) 0.13110(4) 0.0181(3) Uani 1 1 d
C3 C -0.09282(7) 0.01095(14) 0.12168(4) 0.0216(3) Uani 1 1 d
H3 H -0.1422(10) -0.0150(17) 0.1265(5) 0.026(4) Uiso 1 1 d
C4 C -0.04219(8) -0.07630(13) 0.10606(4) 0.0225(3) Uani 1 1 d
H4 H -0.0563(10) -0.1664(18) 0.1006(5) 0.025(4) Uiso 1 1 d
C5 C 0.02951(8) -0.03497(13) 0.09926(4) 0.0206(3) Uani 1 1 d
H5 H 0.0633(9) -0.0957(17) 0.0887(5) 0.021(4) Uiso 1 1 d
C6 C 0.05061(7) 0.09458(13) 0.10841(4) 0.0175(2) Uani 1 1 d
C7 C -0.12725(7) 0.23671(13) 0.14667(4) 0.0187(3) Uani 1 1 d
C8 C -0.12628(7) 0.26972(14) 0.18811(4) 0.0233(3) Uani 1 1 d
C9 C -0.17632(9) 0.36406(15) 0.20110(5) 0.0288(3) Uani 1 1 d
H9 H -0.1763(10) 0.3866(18) 0.2288(6) 0.030(4) Uiso 1 1 d
C10 C -0.22608(8) 0.42518(15) 0.17411(5) 0.0288(3) Uani 1 1 d
H10 H -0.2606(10) 0.4877(19) 0.1832(6) 0.034(5) Uiso 1 1 d
C11 C -0.22718(8) 0.39154(15) 0.13349(4) 0.0244(3) Uani 1 1 d
H11 H -0.2605(10) 0.4343(18) 0.1156(5) 0.029(4) Uiso 1 1 d
C12 C -0.17856(7) 0.29718(13) 0.11912(4) 0.0199(3) Uani 1 1 d
C13 C -0.07485(8) 0.20119(17) 0.21921(4) 0.0301(3) Uani 1 1 d
H13 H -0.0385(11) 0.1546(18) 0.2057(6) 0.033(5) Uiso 1 1 d
C14 C -0.03249(11) 0.2992(2) 0.24708(5) 0.0438(4) Uani 1 1 d
H14A H -0.0104(15) 0.367(2) 0.2314(8) 0.064(7) Uiso 1 1 d
H14B H 0.0051(14) 0.248(2) 0.2621(7) 0.060(7) Uiso 1 1 d
H14C H -0.0646(14) 0.344(2) 0.2671(8) 0.059(7) Uiso 1 1 d
C15 C -0.11816(11) 0.1038(2) 0.24449(6) 0.0418(4) Uani 1 1 d
H15A H -0.1575(14) 0.154(2) 0.2586(7) 0.053(6) Uiso 1 1 d
H15B H -0.0840(12) 0.059(2) 0.2651(7) 0.048(6) Uiso 1 1 d
H15C H -0.1385(11) 0.038(2) 0.2276(6) 0.044(5) Uiso 1 1 d
C16 C -0.18260(7) 0.26076(14) 0.07435(4) 0.0227(3) Uani 1 1 d
H16 H -0.1391(9) 0.2103(17) 0.0681(5) 0.023(4) Uiso 1 1 d
C17 C -0.24928(9) 0.17017(17) 0.06472(5) 0.0298(3) Uani 1 1 d
H17A H -0.2487(10) 0.090(2) 0.0809(6) 0.032(5) Uiso 1 1 d
H17B H -0.2500(10) 0.1448(16) 0.0370(6) 0.029(5) Uiso 1 1 d
H17C H -0.2943(12) 0.217(2) 0.0706(6) 0.042(5) Uiso 1 1 d
C18 C -0.18541(9) 0.38212(16) 0.04653(5) 0.0287(3) Uani 1 1 d
H18A H -0.2317(11) 0.4300(19) 0.0488(6) 0.034(5) Uiso 1 1 d
H18B H -0.1821(11) 0.3535(17) 0.0184(6) 0.032(5) Uiso 1 1 d
H18C H -0.1453(10) 0.4460(19) 0.0540(5) 0.032(4) Uiso 1 1 d
C19 C 0.12679(7) 0.14681(11) 0.10122(4) 0.0177(3) Uani 1 1 d
C20 C 0.14312(7) 0.19614(13) 0.06274(4) 0.0214(3) Uani 1 1 d
C21 C 0.21167(8) 0.25557(15) 0.05795(4) 0.0264(3) Uani 1 1 d
H21 H 0.2234(10) 0.2875(19) 0.0337(6) 0.033(5) Uiso 1 1 d
C22 C 0.26309(8) 0.26716(14) 0.09028(5) 0.0267(3) Uani 1 1 d
H22 H 0.3118(10) 0.3127(19) 0.0867(5) 0.030(4) Uiso 1 1 d
C23 C 0.24716(7) 0.21733(14) 0.12783(4) 0.0230(3) Uani 1 1 d
H23 H 0.2824(10) 0.2244(18) 0.1503(5) 0.029(4) Uiso 1 1 d
C24 C 0.17947(7) 0.15573(13) 0.13401(4) 0.0192(3) Uani 1 1 d
C25 C 0.08848(8) 0.17985(16) 0.02658(4) 0.0259(3) Uani 1 1 d
H25 H 0.0397(10) 0.1657(17) 0.0363(5) 0.025(4) Uiso 1 1 d
C26 C 0.08466(10) 0.29995(17) -0.00175(5) 0.0326(3) Uani 1 1 d
H26A H 0.0756(11) 0.3832(19) 0.0129(6) 0.034(5) Uiso 1 1 d
H26B H 0.0438(11) 0.286(2) -0.0232(6) 0.041(5) Uiso 1 1 d
H26C H 0.1296(11) 0.312(2) -0.0171(6) 0.041(5) Uiso 1 1 d
C27 C 0.10763(10) 0.05504(18) 0.00273(5) 0.0349(4) Uani 1 1 d
H27A H 0.1554(12) 0.066(2) -0.0079(6) 0.039(5) Uiso 1 1 d
H27B H 0.0725(12) 0.041(2) -0.0189(7) 0.044(5) Uiso 1 1 d
H27C H 0.1071(10) -0.023(2) 0.0193(6) 0.036(5) Uiso 1 1 d
C28 C 0.16464(8) 0.09172(14) 0.17460(4) 0.0212(3) Uani 1 1 d
H28 H 0.1121(9) 0.0887(16) 0.1775(5) 0.018(4) Uiso 1 1 d
C29 C 0.19807(10) 0.16693(17) 0.21114(5) 0.0322(3) Uani 1 1 d
H29A H 0.2535(13) 0.163(2) 0.2113(6) 0.043(5) Uiso 1 1 d
H29B H 0.1794(11) 0.1265(18) 0.2364(6) 0.034(5) Uiso 1 1 d
H29C H 0.1830(11) 0.256(2) 0.2105(6) 0.038(5) Uiso 1 1 d
C30 C 0.19255(9) -0.05135(15) 0.17418(5) 0.0276(3) Uani 1 1 d
H30A H 0.1705(11) -0.101(2) 0.1520(6) 0.035(5) Uiso 1 1 d
H30B H 0.1821(11) -0.093(2) 0.1983(6) 0.039(5) Uiso 1 1 d
H30C H 0.2455(12) -0.053(2) 0.1713(6) 0.043(5) Uiso 1 1 d
C31 C 0.00628(8) 0.47421(14) 0.09166(4) 0.0254(3) Uani 1 1 d
H31 H -0.0132(11) 0.416(2) 0.0707(6) 0.037(5) Uiso 1 1 d
C32 C -0.03550(8) 0.52942(14) 0.12304(5) 0.0262(3) Uani 1 1 d
H32 H -0.0850(11) 0.5080(19) 0.1285(6) 0.037(5) Uiso 1 1 d
C33 C 0.00871(9) 0.62912(14) 0.14228(5) 0.0284(3) Uani 1 1 d
H33 H -0.0057(10) 0.6791(19) 0.1640(6) 0.032(5) Uiso 1 1 d
C34 C 0.07674(9) 0.63207(14) 0.12476(5) 0.0303(3) Uani 1 1 d
H34 H 0.1174(11) 0.684(2) 0.1336(6) 0.035(5) Uiso 1 1 d
C35 C 0.07692(9) 0.53547(16) 0.09417(5) 0.0306(3) Uani 1 1 d
H35 H 0.1173(11) 0.514(2) 0.0780(6) 0.043(5) Uiso 1 1 d

loop_
_atom_site_aniso_label
_atom_site_aniso_U_11
_atom_site_aniso_U_22
_atom_site_aniso_U_33
_atom_site_aniso_U_23
_atom_site_aniso_U_13
_atom_site_aniso_U_12
Ge1 0.02156(11) 0.01673(10) 0.02172(10) -0.00106(5) -0.00307(7) -0.00001(5)
C1 0.0199(6) 0.0162(6) 0.0145(6) 0.0003(5) -0.0011(5) -0.0001(5)
C2 0.0186(6) 0.0210(7) 0.0147(6) 0.0022(4) 0.0004(5) 0.0000(5)
C3 0.0190(6) 0.0237(7) 0.0219(6) 0.0033(5) -0.0004(5) -0.0034(5)
C4 0.0270(7) 0.0172(6) 0.0229(6) 0.0004(5) -0.0026(5) -0.0019(5)
C5 0.0233(7) 0.0193(6) 0.0191(6) -0.0007(5) -0.0001(5) 0.0040(5)
C6 0.0187(6) 0.0204(6) 0.0134(5) 0.0021(5) -0.0005(5) 0.0012(5)
C7 0.0156(6) 0.0214(6) 0.0193(6) 0.0009(5) 0.0017(5) -0.0025(5)
C8 0.0196(6) 0.0308(7) 0.0196(6) -0.0002(5) 0.0016(5) -0.0012(5)
C9 0.0283(8) 0.0373(9) 0.0210(7) -0.0057(6) 0.0045(6) 0.0019(6)
C10 0.0247(7) 0.0295(7) 0.0326(8) -0.0038(6) 0.0078(6) 0.0054(6)
C11 0.0187(7) 0.0273(7) 0.0272(7) 0.0034(6) 0.0014(6) 0.0029(6)
C12 0.0159(6) 0.0232(6) 0.0207(6) 0.0017(5) 0.0017(5) -0.0022(5)
C13 0.0252(7) 0.0466(9) 0.0184(6) 0.0000(6) 0.0004(6) 0.0063(7)
C14 0.0360(9) 0.0690(13) 0.0258(8) 0.0025(8) -0.0060(7) -0.0106(9)
C15 0.0421(10) 0.0457(10) 0.0366(9) 0.0125(8) -0.0085(8) -0.0010(8)
C16 0.0202(6) 0.0287(7) 0.0193(6) 0.0016(5) -0.0001(5) 0.0026(5)
C17 0.0335(8) 0.0328(8) 0.0230(7) -0.0014(6) -0.0006(6) -0.0066(7)
C18 0.0281(8) 0.0351(8) 0.0224(7) 0.0060(6) -0.0034(6) -0.0035(6)
C19 0.0190(6) 0.0159(6) 0.0182(6) -0.0015(4) 0.0029(5) 0.0032(4)
C20 0.0225(7) 0.0226(7) 0.0192(6) 0.0010(5) 0.0038(5) 0.0042(5)
C21 0.0272(7) 0.0303(7) 0.0224(7) 0.0050(6) 0.0084(6) 0.0007(6)
C22 0.0204(7) 0.0270(7) 0.0332(8) 0.0004(6) 0.0060(6) -0.0016(6)
C23 0.0190(6) 0.0242(7) 0.0257(7) -0.0029(5) -0.0002(5) 0.0015(5)
C24 0.0200(6) 0.0185(6) 0.0191(6) -0.0024(5) 0.0020(5) 0.0031(5)
C25 0.0256(7) 0.0341(8) 0.0181(6) 0.0035(6) 0.0015(5) 0.0023(6)
C26 0.0372(9) 0.0396(9) 0.0213(7) 0.0077(6) 0.0028(6) 0.0075(7)
C27 0.0433(10) 0.0379(9) 0.0227(7) -0.0018(7) -0.0049(7) 0.0041(7)
C28 0.0203(7) 0.0262(7) 0.0171(6) -0.0007(5) 0.0002(5) 0.0010(5)
C29 0.0436(10) 0.0317(8) 0.0208(7) -0.0031(6) -0.0042(7) -0.0001(7)
C30 0.0356(8) 0.0253(7) 0.0223(7) 0.0033(6) 0.0044(6) 0.0016(6)
C31 0.0298(7) 0.0201(6) 0.0256(7) 0.0037(5) -0.0061(6) -0.0017(5)
C32 0.0211(7) 0.0238(7) 0.0334(7) 0.0053(6) -0.0009(6) 0.0021(5)
C33 0.0314(8) 0.0195(7) 0.0340(8) -0.0013(6) -0.0019(7) 0.0050(5)
C34 0.0277(8) 0.0208(7) 0.0418(9) 0.0012(6) -0.0033(7) -0.0050(6)
C35 0.0267(7) 0.0310(8) 0.0344(8) 0.0013(6) 0.0035(6) -0.0019(6)

loop_
_atom_type_symbol
_atom_type_description
_atom_type_scat_dispersion_real
_atom_type_scat_dispersion_imag
_atom_type_scat_source
C C 0.0181 0.0091 'International Tables Vol C Tables 4.2.6.8 and 6.1.1.4'
H H 0.0000 0.0000 'International Tables Vol C Tables 4.2.6.8 and 6.1.1.4'
Ge Ge -1.0885 0.8855 'International Tables Vol C Tables 4.2.6.8 and 6.1.1.4'

loop_
_geom_angle_atom_site_label_1
_geom_angle_atom_site_label_2
_geom_angle_atom_site_label_3
_geom_angle
C1 Ge1 C31 95.87(5)
C1 Ge1 C32 108.77(5)
C31 Ge1 C32 36.62(5)
C2 C1 C6 118.93(12)
C2 C1 Ge1 124.57(9)
C6 C1 Ge1 115.87(9)
C3 C2 C1 120.00(12)
C3 C2 C7 120.61(12)
C1 C2 C7 119.35(11)
C4 C3 C2 120.35(13)
C4 C3 H3 121.9(11)
C2 C3 H3 117.8(11)
C3 C4 C5 120.36(12)
C3 C4 H4 119.9(10)
C5 C4 H4 119.8(10)
C4 C5 C6 119.72(12)
C4 C5 H5 119.3(10)
C6 C5 H5 121.0(10)
C5 C6 C1 120.63(12)
C5 C6 C19 122.65(12)
C1 C6 C19 116.71(11)
C8 C7 C12 120.30(12)
C8 C7 C2 120.48(12)
C12 C7 C2 119.19(11)
C9 C8 C7 118.73(13)
C9 C8 C13 119.22(13)
C7 C8 C13 121.99(12)
C10 C9 C8 121.24(14)
C10 C9 H9 119.3(11)
C8 C9 H9 119.4(11)
C11 C10 C9 119.76(13)
C11 C10 H10 119.4(11)
C9 C10 H10 120.8(11)
C10 C11 C12 121.07(14)
C10 C11 H11 118.8(11)
C12 C11 H11 120.1(11)
C11 C12 C7 118.89(12)
C11 C12 C16 119.48(12)
C7 C12 C16 121.62(12)
C8 C13 C15 110.43(13)
C8 C13 C14 112.69(15)
C15 C13 C14 110.00(14)
C8 C13 H13 109.0(12)
C15 C13 H13 109.0(11)
C14 C13 H13 105.6(12)
C13 C14 H14A 110.3(16)
C13 C14 H14B 106.3(14)
H14A C14 H14B 111(2)
C13 C14 H14C 113.4(14)
H14A C14 H14C 107(2)
H14B C14 H14C 108(2)
C13 C15 H15A 108.6(13)
C13 C15 H15B 110.2(12)
H15A C15 H15B 109.7(18)
C13 C15 H15C 109.4(13)
H15A C15 H15C 111.7(18)
H15B C15 H15C 107.1(18)
C12 C16 C18 112.86(12)
C12 C16 C17 110.40(11)
C18 C16 C17 110.34(12)
C12 C16 H16 109.2(10)
C18 C16 H16 107.5(10)
C17 C16 H16 106.3(10)
C16 C17 H17A 113.2(11)
C16 C17 H17B 109.7(11)
H17A C17 H17B 107.8(15)
C16 C17 H17C 109.0(12)
H17A C17 H17C 106.7(16)
H17B C17 H17C 110.4(16)
C16 C18 H18A 110.9(11)
C16 C18 H18B 109.3(10)
H18A C18 H18B 108.1(16)
C16 C18 H18C 111.4(11)
H18A C18 H18C 106.2(15)
H18B C18 H18C 110.7(15)
C20 C19 C24 120.52(12)
C20 C19 C6 119.79(12)
C24 C19 C6 119.50(11)
C21 C20 C19 118.58(13)
C21 C20 C25 120.43(12)
C19 C20 C25 120.93(12)
C22 C21 C20 121.17(13)
C22 C21 H21 118.7(12)
C20 C21 H21 120.1(12)
C23 C22 C21 120.04(13)
C23 C22 H22 119.4(10)
C21 C22 H22 120.6(10)
C22 C23 C24 120.87(13)
C22 C23 H23 120.6(11)
C24 C23 H23 118.5(11)
C23 C24 C19 118.80(12)
C23 C24 C28 120.51(12)
C19 C24 C28 120.58(12)
C20 C25 C26 113.79(13)
C20 C25 C27 109.74(12)
C26 C25 C27 109.99(12)
C20 C25 H25 109.0(10)
C26 C25 H25 107.7(10)
C27 C25 H25 106.3(10)
C25 C26 H26A 112.3(11)
C25 C26 H26B 109.1(12)
H26A C26 H26B 109.4(16)
C25 C26 H26C 113.4(12)
H26A C26 H26C 107.8(16)
H26B C26 H26C 104.6(16)
C25 C27 H27A 108.6(12)
C25 C27 H27B 110.7(13)
H27A C27 H27B 109.2(17)
C25 C27 H27C 112.0(11)
H27A C27 H27C 109.9(17)
H27B C27 H27C 106.4(17)
C24 C28 C29 113.92(12)
C24 C28 C30 108.76(11)
C29 C28 C30 110.95(12)
C24 C28 H28 108.3(9)
C29 C28 H28 107.3(9)
C30 C28 H28 107.4(10)
C28 C29 H29A 110.0(12)
C28 C29 H29B 108.6(11)
H29A C29 H29B 110.6(16)
C28 C29 H29C 110.8(12)
H29A C29 H29C 109.3(16)
H29B C29 H29C 107.5(16)
C28 C30 H30A 111.9(12)
C28 C30 H30B 109.9(13)
H30A C30 H30B 109.0(17)
C28 C30 H30C 110.4(13)
H30A C30 H30C 107.2(17)
H30B C30 H30C 108.3(17)
C35 C31 C32 106.99(13)
C35 C31 Ge1 86.60(9)
C32 C31 Ge1 77.22(8)
C35 C31 H31 127.5(12)
C32 C31 H31 125.0(12)
Ge1 C31 H31 110.2(12)
C33 C32 C31 107.32(13)
C33 C32 Ge1 93.50(9)
C31 C32 Ge1 66.16(8)
C33 C32 H32 126.6(12)
C31 C32 H32 125.9(12)
Ge1 C32 H32 110.2(12)
C34 C33 C32 108.78(14)
C34 C33 H33 126.9(12)
C32 C33 H33 124.2(12)
C33 C34 C35 108.45(14)
C33 C34 H34 125.5(12)
C35 C34 H34 125.8(12)
C34 C35 C31 108.31(14)
C34 C35 H35 126.1(13)
C31 C35 H35 125.6(12)

loop_
_geom_bond_atom_site_label_1
_geom_bond_atom_site_label_2
_geom_bond_distance
Ge1 C1 2.0350(13)
Ge1 C31 2.1827(14)
Ge1 C32 2.3272(14)
C1 C2 1.4047(18)
C1 C6 1.4045(18)
C2 C3 1.3941(19)
C2 C7 1.4982(18)
C3 C4 1.387(2)
C3 H3 0.951(18)
C4 C5 1.390(2)
C4 H4 0.959(18)
C5 C6 1.3924(19)
C5 H5 0.943(17)
C6 C19 1.5040(18)
C7 C8 1.4084(18)
C7 C12 1.4098(18)
C8 C9 1.395(2)
C8 C13 1.522(2)
C9 C10 1.384(2)
C9 H9 0.942(19)
C10 C11 1.384(2)
C10 H10 0.946(19)
C11 C12 1.394(2)
C11 H11 0.931(19)
C12 C16 1.5227(18)
C13 C15 1.528(2)
C13 C14 1.534(2)
C13 H13 0.94(2)
C14 H14A 0.96(3)
C14 H14B 0.97(3)
C14 H14C 1.01(3)
C15 H15A 1.01(2)
C15 H15B 1.01(2)
C15 H15C 0.94(2)
C16 C18 1.532(2)
C16 C17 1.536(2)
C16 H16 0.967(18)
C17 H17A 0.97(2)
C17 H17B 0.95(2)
C17 H17C 0.97(2)
C18 H18A 0.97(2)
C18 H18B 0.98(2)
C18 H18C 0.994(19)
C19 C20 1.4088(18)
C19 C24 1.4137(19)
C20 C21 1.393(2)
C20 C25 1.5252(19)
C21 C22 1.390(2)
C21 H21 0.90(2)
C22 C23 1.381(2)
C22 H22 1.005(19)
C23 C24 1.3962(19)
C23 H23 0.959(18)
C24 C28 1.5233(18)
C25 C26 1.532(2)
C25 C27 1.534(2)
C25 H25 0.962(18)
C26 H26A 0.99(2)
C26 H26B 1.01(2)
C26 H26C 0.98(2)
C27 H27A 0.95(2)
C27 H27B 0.94(2)
C27 H27C 0.96(2)
C28 C29 1.528(2)
C28 C30 1.531(2)
C28 H28 0.959(16)
C29 H29A 1.00(2)
C29 H29B 1.00(2)
C29 H29C 0.94(2)
C30 H30A 0.96(2)
C30 H30B 0.93(2)
C30 H30C 0.97(2)
C31 C35 1.419(2)
C31 C32 1.423(2)
C31 H31 0.96(2)
C32 C33 1.419(2)
C32 H32 0.946(19)
C33 C34 1.383(2)
C33 H33 0.93(2)
C34 C35 1.405(2)
C34 H34 0.94(2)
C35 H35 0.95(2)

loop_
_geom_torsion_atom_site_label_1
_geom_torsion_atom_site_label_2
_geom_torsion_atom_site_label_3
_geom_torsion_atom_site_label_4
_geom_torsion
C31 Ge1 C1 C2 -88.12(11)
C32 Ge1 C1 C2 -52.92(12)
C31 Ge1 C1 C6 101.12(10)
C32 Ge1 C1 C6 136.31(9)
C6 C1 C2 C3 0.39(18)
Ge1 C1 C2 C3 -170.11(10)
C6 C1 C2 C7 -177.32(11)
Ge1 C1 C2 C7 12.19(17)
C1 C2 C3 C4 0.3(2)
C7 C2 C3 C4 177.94(12)
C2 C3 C4 C5 -0.6(2)
C3 C4 C5 C6 0.3(2)
C4 C5 C6 C1 0.31(19)
C4 C5 C6 C19 -178.98(12)
C2 C1 C6 C5 -0.68(18)
Ge1 C1 C6 C5 170.64(9)
C2 C1 C6 C19 178.65(11)
Ge1 C1 C6 C19 -10.04(14)
C3 C2 C7 C8 103.48(16)
C1 C2 C7 C8 -78.83(16)
C3 C2 C7 C12 -78.66(16)
C1 C2 C7 C12 99.03(15)
C12 C7 C8 C9 -0.7(2)
C2 C7 C8 C9 177.11(13)
C12 C7 C8 C13 176.44(13)
C2 C7 C8 C13 -5.7(2)
C7 C8 C9 C10 -0.2(2)
C13 C8 C9 C10 -177.48(14)
C8 C9 C10 C11 0.8(2)
C9 C10 C11 C12 -0.3(2)
C10 C11 C12 C7 -0.6(2)
C10 C11 C12 C16 178.71(13)
C8 C7 C12 C11 1.13(19)
C2 C7 C12 C11 -176.73(12)
C8 C7 C12 C16 -178.16(12)
C2 C7 C12 C16 3.97(18)
C9 C8 C13 C15 71.89(19)
C7 C8 C13 C15 -105.26(16)
C9 C8 C13 C14 -51.56(19)
C7 C8 C13 C14 131.28(15)
C11 C12 C16 C18 47.83(17)
C7 C12 C16 C18 -132.87(13)
C11 C12 C16 C17 -76.17(16)
C7 C12 C16 C17 103.12(15)
C5 C6 C19 C20 84.90(16)
C1 C6 C19 C20 -94.42(14)
C5 C6 C19 C24 -100.18(15)
C1 C6 C19 C24 80.51(15)
C24 C19 C20 C21 -1.00(19)
C6 C19 C20 C21 173.87(12)
C24 C19 C20 C25 176.41(12)
C6 C19 C20 C25 -8.71(18)
C19 C20 C21 C22 -0.4(2)
C25 C20 C21 C22 -177.80(13)
C20 C21 C22 C23 1.1(2)
C21 C22 C23 C24 -0.4(2)
C22 C23 C24 C19 -0.9(2)
C22 C23 C24 C28 175.29(13)
C20 C19 C24 C23 1.63(18)
C6 C19 C24 C23 -173.25(11)
C20 C19 C24 C28 -174.56(12)
C6 C19 C24 C28 10.55(18)
C21 C20 C25 C26 -40.63(18)
C19 C20 C25 C26 142.01(13)
C21 C20 C25 C27 83.08(17)
C19 C20 C25 C27 -94.28(15)
C23 C24 C28 C29 36.81(18)
C19 C24 C28 C29 -147.06(13)
C23 C24 C28 C30 -87.50(15)
C19 C24 C28 C30 88.63(15)
C1 Ge1 C31 C35 -137.89(9)
C32 Ge1 C31 C35 108.28(12)
C1 Ge1 C31 C32 113.83(9)
C35 C31 C32 C33 3.75(16)
Ge1 C31 C32 C33 86.11(10)
C35 C31 C32 Ge1 -82.36(10)
C1 Ge1 C32 C33 178.63(9)
C31 Ge1 C32 C33 -107.40(13)
C1 Ge1 C32 C31 -73.97(9)
C31 C32 C33 C34 -2.52(17)
Ge1 C32 C33 C34 63.58(12)
C32 C33 C34 C35 0.27(18)
C33 C34 C35 C31 2.10(18)
C32 C31 C35 C34 -3.62(17)
Ge1 C31 C35 C34 -79.15(12)
